data_2228883
loop_
_publ_author_name
'Mao, Fu-Lin'
'Dai, Chun-Hua'

_publ_section_title
;
 (<i>E</i>)-<i>N</i>'-(3-Hydroxybenzylidene)-3-nitrobenzohydrazide
;
_journal_coeditor_code SJ5070
_journal_issue 1
_journal_name_full 'Acta Crystallographica Section E'
_journal_page_first o7
_journal_paper_doi 10.1107/S1600536810049482
_journal_volume 67
_journal_year 2011
_chemical_formula_iupac 'C14 H11 N3 O4'
_chemical_formula_moiety 'C14 H11 N3 O4'
_chemical_formula_sum 'C14 H11 N3 O4'
_chemical_formula_weight 285.26
_chemical_name_systematic
;
(<i>E</i>)-<i>N</i>'-(3-Hydroxybenzylidene)-3-nitrobenzohydrazide
;
_space_group_IT_number 15
_symmetry_cell_setting monoclinic
_symmetry_space_group_name_Hall '-C 2yc'
_symmetry_space_group_name_H-M 'C 1 2/c 1'
_atom_sites_solution_hydrogens geom
_atom_sites_solution_primary direct
_atom_sites_solution_secondary difmap
_audit_creation_method SHELXL-97
_cell_angle_alpha 90.00
_cell_angle_beta 120.324(2)
_cell_angle_gamma 90.00
_cell_formula_units_Z 8
_cell_length_a 16.154(3)
_cell_length_b 13.295(3)
_cell_length_c 13.537(2)
_cell_measurement_reflns_used 1285
_cell_measurement_temperature 298(2)
_cell_measurement_theta_max 25.0
_cell_measurement_theta_min 2.3
_cell_volume 2509.5(8)
_computing_cell_refinement 'SAINT (Bruker, 2007)'
_computing_data_collection 'SMART (Bruker, 2007)'
_computing_data_reduction 'SAINT (Bruker, 2007)'
_computing_molecular_graphics 'SHELXTL (Sheldrick, 2008)'
_computing_publication_material 'SHELXTL (Sheldrick, 2008)'
_computing_structure_refinement 'SHELXTL (Sheldrick, 2008)'
_computing_structure_solution 'SHELXTL (Sheldrick, 2008)'
_diffrn_ambient_temperature 298(2)
_diffrn_measured_fraction_theta_full 0.997
_diffrn_measured_fraction_theta_max 0.997
_diffrn_measurement_device_type 'Bruker SMART CCD area-detector'
_diffrn_measurement_method \w
_diffrn_radiation_monochromator graphite
_diffrn_radiation_source 'fine-focus sealed tube'
_diffrn_radiation_type MoK\a
_diffrn_radiation_wavelength 0.71073
_diffrn_reflns_av_R_equivalents 0.0384
_diffrn_reflns_av_sigmaI/netI 0.0539
_diffrn_reflns_limit_h_max 20
_diffrn_reflns_limit_h_min -18
_diffrn_reflns_limit_k_max 16
_diffrn_reflns_limit_k_min -15
_diffrn_reflns_limit_l_max 17
_diffrn_reflns_limit_l_min -17
_diffrn_reflns_number 6631
_diffrn_reflns_theta_full 27.00
_diffrn_reflns_theta_max 27.00
_diffrn_reflns_theta_min 2.12
_diffrn_standards_number 0
_exptl_absorpt_coefficient_mu 0.114
_exptl_absorpt_correction_T_max 0.9743
_exptl_absorpt_correction_T_min 0.9689
_exptl_absorpt_correction_type multi-scan
_exptl_absorpt_process_details '(SADABS; Bruker, 2001)'
_exptl_crystal_colour yellow
_exptl_crystal_density_diffrn 1.510
_exptl_crystal_density_method 'not measured'
_exptl_crystal_description block
_exptl_crystal_F_000 1184
_exptl_crystal_size_max 0.28
_exptl_crystal_size_mid 0.27
_exptl_crystal_size_min 0.23
_refine_diff_density_max 0.176
_refine_diff_density_min -0.248
_refine_ls_extinction_method none
_refine_ls_goodness_of_fit_ref 1.034
_refine_ls_hydrogen_treatment mixed
_refine_ls_matrix_type full
_refine_ls_number_parameters 196
_refine_ls_number_reflns 2738
_refine_ls_number_restraints 2
_refine_ls_restrained_S_all 1.033
_refine_ls_R_factor_all 0.1024
_refine_ls_R_factor_gt 0.0542
_refine_ls_shift/su_max_lt 0.001
_refine_ls_shift/su_mean 0.000
_refine_ls_structure_factor_coef Fsqd
_refine_ls_weighting_details 'calc w=1/[\s^2^(Fo^2^)+(0.0639P)^2^] where P=(Fo^2^+2Fc^2^)/3'
_refine_ls_weighting_scheme calc
_refine_ls_wR_factor_gt 0.1188
_refine_ls_wR_factor_ref 0.1435
_reflns_number_gt 1588
_reflns_number_total 2738
_reflns_threshold_expression I>2\s(I)
_cod_data_source_file sj5070.cif
_cod_data_source_block I
_cod_original_sg_symbol_H-M 'C 2/c'
_cod_database_code 2228883
_cod_database_fobs_code 2228883

loop_
_symmetry_equiv_pos_as_xyz
'x, y, z'
'-x, y, -z+1/2'
'x+1/2, y+1/2, z'
'-x+1/2, y+1/2, -z+1/2'
'-x, -y, -z'
'x, -y, z-1/2'
'-x+1/2, -y+1/2, -z'
'x+1/2, -y+1/2, z-1/2'

loop_
_atom_site_type_symbol
_atom_site_label
_atom_site_fract_x
_atom_site_fract_y
_atom_site_fract_z
_atom_site_U_iso_or_equiv
_atom_site_adp_type
_atom_site_calc_flag
_atom_site_refinement_flags
_atom_site_occupancy
_atom_site_disorder_assembly
_atom_site_disorder_group
N N1 1.05387(12) 0.55191(13) 0.15027(16) 0.0401(5) Uani d . 1 . .
N N2 0.95666(13) 0.55067(14) 0.10982(17) 0.0422(5) Uani d D 1 . .
N N3 0.59440(14) 0.63671(15) -0.07753(18) 0.0489(5) Uani d . 1 . .
O O1 1.36619(12) 0.85288(13) 0.36202(19) 0.0695(6) Uani d D 1 . .
O O2 0.95061(11) 0.38209(12) 0.09885(16) 0.0594(5) Uani d . 1 . .
O O3 0.50831(13) 0.62855(15) -0.1151(2) 0.0883(8) Uani d . 1 . .
O O4 0.63203(12) 0.71586(13) -0.07821(16) 0.0605(5) Uani d . 1 . .
C C1 1.19663(15) 0.65018(16) 0.22714(18) 0.0371(5) Uani d . 1 . .
C C2 1.23682(17) 0.74283(17) 0.2723(2) 0.0455(6) Uani d . 1 . .
H H2 1.1981 0.7940 0.2736 0.055 Uiso calc R 1 . .
C C3 1.33314(17) 0.76106(16) 0.3155(2) 0.0427(6) Uani d . 1 . .
C C4 1.39012(16) 0.68658(17) 0.3115(2) 0.0458(6) Uani d . 1 . .
H H4 1.4547 0.6986 0.3377 0.055 Uiso calc R 1 . .
C C5 1.35046(16) 0.59342(18) 0.2679(2) 0.0482(6) Uani d . 1 . .
H H5 1.3892 0.5425 0.2662 0.058 Uiso calc R 1 . .
C C6 1.25507(16) 0.57453(18) 0.22723(19) 0.0433(6) Uani d . 1 . .
H H6 1.2299 0.5110 0.1998 0.052 Uiso calc R 1 . .
C C7 1.09381(16) 0.63653(17) 0.1815(2) 0.0435(6) Uani d . 1 . .
H H7 1.0567 0.6922 0.1753 0.052 Uiso calc R 1 . .
C C8 0.91039(16) 0.46268(17) 0.08701(19) 0.0386(5) Uani d . 1 . .
C C9 0.80596(15) 0.46724(16) 0.04857(18) 0.0368(5) Uani d . 1 . .
C C10 0.75046(15) 0.55308(16) 0.00497(18) 0.0385(5) Uani d . 1 . .
H H10 0.7774 0.6130 -0.0008 0.046 Uiso calc R 1 . .
C C11 0.65446(15) 0.54756(16) -0.02961(19) 0.0383(5) Uani d . 1 . .
C C12 0.61190(17) 0.46063(17) -0.0223(2) 0.0458(6) Uani d . 1 . .
H H12 0.5469 0.4590 -0.0461 0.055 Uiso calc R 1 . .
C C13 0.66761(17) 0.37664(18) 0.0209(2) 0.0501(6) Uani d . 1 . .
H H13 0.6403 0.3169 0.0264 0.060 Uiso calc R 1 . .
C C14 0.76350(16) 0.37974(17) 0.0561(2) 0.0444(6) Uani d . 1 . .
H H14 0.8005 0.3220 0.0856 0.053 Uiso calc R 1 . .
H H2A 0.9284(18) 0.6098(12) 0.104(2) 0.080 Uiso d D 1 . .
H H1 1.4208(11) 0.863(2) 0.369(2) 0.080 Uiso d D 1 . .

loop_
_atom_site_aniso_label
_atom_site_aniso_U_11
_atom_site_aniso_U_22
_atom_site_aniso_U_33
_atom_site_aniso_U_12
_atom_site_aniso_U_13
_atom_site_aniso_U_23
N1 0.0246(10) 0.0399(11) 0.0500(11) 0.0010(8) 0.0146(9) 0.0013(9)
N2 0.0263(11) 0.0385(11) 0.0560(12) 0.0005(8) 0.0166(10) -0.0001(9)
N3 0.0351(12) 0.0409(12) 0.0686(14) 0.0015(9) 0.0245(11) -0.0006(10)
O1 0.0477(12) 0.0428(10) 0.1195(16) -0.0136(9) 0.0433(12) -0.0173(10)
O2 0.0378(10) 0.0387(10) 0.0931(14) 0.0057(8) 0.0267(10) 0.0032(9)
O3 0.0312(11) 0.0640(13) 0.151(2) 0.0091(9) 0.0322(13) 0.0204(12)
O4 0.0478(11) 0.0405(10) 0.0916(14) 0.0029(8) 0.0340(11) 0.0033(9)
C1 0.0282(12) 0.0364(12) 0.0427(13) -0.0002(10) 0.0150(11) 0.0027(10)
C2 0.0370(14) 0.0357(13) 0.0662(16) 0.0035(10) 0.0279(13) 0.0048(11)
C3 0.0364(14) 0.0335(12) 0.0550(15) -0.0060(10) 0.0208(12) -0.0018(11)
C4 0.0274(13) 0.0472(15) 0.0556(15) -0.0001(11) 0.0157(12) 0.0010(12)
C5 0.0363(14) 0.0464(15) 0.0580(16) 0.0055(11) 0.0210(13) -0.0037(12)
C6 0.0358(14) 0.0396(13) 0.0488(15) -0.0033(10) 0.0171(12) -0.0062(10)
C7 0.0347(13) 0.0345(13) 0.0579(15) 0.0033(10) 0.0208(12) 0.0025(11)
C8 0.0299(13) 0.0370(13) 0.0438(13) 0.0017(10) 0.0149(11) 0.0019(10)
C9 0.0305(12) 0.0370(12) 0.0392(13) -0.0017(10) 0.0148(11) -0.0035(10)
C10 0.0318(13) 0.0341(12) 0.0473(14) -0.0022(9) 0.0183(11) -0.0024(10)
C11 0.0307(13) 0.0369(12) 0.0444(13) 0.0010(10) 0.0168(11) -0.0037(10)
C12 0.0316(13) 0.0480(14) 0.0556(16) -0.0052(11) 0.0205(12) -0.0018(12)
C13 0.0389(15) 0.0419(14) 0.0668(17) -0.0062(11) 0.0247(13) 0.0061(12)
C14 0.0373(14) 0.0363(13) 0.0524(15) 0.0009(10) 0.0173(12) 0.0049(11)

loop_
_atom_type_symbol
_atom_type_description
_atom_type_scat_dispersion_real
_atom_type_scat_dispersion_imag
_atom_type_scat_source
C C 0.0033 0.0016 'International Tables Vol C Tables 4.2.6.8 and 6.1.1.4'
H H 0.0000 0.0000 'International Tables Vol C Tables 4.2.6.8 and 6.1.1.4'
N N 0.0061 0.0033 'International Tables Vol C Tables 4.2.6.8 and 6.1.1.4'
O O 0.0106 0.0060 'International Tables Vol C Tables 4.2.6.8 and 6.1.1.4'

loop_
_geom_angle_atom_site_label_1
_geom_angle_atom_site_label_2
_geom_angle_atom_site_label_3
_geom_angle_site_symmetry_1
_geom_angle_site_symmetry_3
_geom_angle
_geom_angle_publ_flag
C7 N1 N2 . . 115.61(18) ?
C8 N2 N1 . . 119.61(18) ?
C8 N2 H2A . . 123.3(19) ?
N1 N2 H2A . . 117.0(19) ?
O4 N3 O3 . . 122.8(2) ?
O4 N3 C11 . . 118.86(19) ?
O3 N3 C11 . . 118.3(2) ?
C3 O1 H1 . . 110(2) ?
C6 C1 C2 . . 118.7(2) ?
C6 C1 C7 . . 122.8(2) ?
C2 C1 C7 . . 118.5(2) ?
C3 C2 C1 . . 121.4(2) ?
C3 C2 H2 . . 119.3 ?
C1 C2 H2 . . 119.3 ?
O1 C3 C4 . . 123.7(2) ?
O1 C3 C2 . . 116.8(2) ?
C4 C3 C2 . . 119.5(2) ?
C3 C4 C5 . . 119.2(2) ?
C3 C4 H4 . . 120.4 ?
C5 C4 H4 . . 120.4 ?
C6 C5 C4 . . 121.3(2) ?
C6 C5 H5 . . 119.3 ?
C4 C5 H5 . . 119.3 ?
C5 C6 C1 . . 119.8(2) ?
C5 C6 H6 . . 120.1 ?
C1 C6 H6 . . 120.1 ?
N1 C7 C1 . . 122.2(2) ?
N1 C7 H7 . . 118.9 ?
C1 C7 H7 . . 118.9 ?
O2 C8 N2 . . 122.6(2) ?
O2 C8 C9 . . 120.9(2) ?
N2 C8 C9 . . 116.47(19) ?
C14 C9 C10 . . 119.1(2) ?
C14 C9 C8 . . 117.1(2) ?
C10 C9 C8 . . 123.7(2) ?
C11 C10 C9 . . 118.4(2) ?
C11 C10 H10 . . 120.8 ?
C9 C10 H10 . . 120.8 ?
C12 C11 C10 . . 122.6(2) ?
C12 C11 N3 . . 118.1(2) ?
C10 C11 N3 . . 119.30(19) ?
C13 C12 C11 . . 118.2(2) ?
C13 C12 H12 . . 120.9 ?
C11 C12 H12 . . 120.9 ?
C12 C13 C14 . . 120.5(2) ?
C12 C13 H13 . . 119.7 ?
C14 C13 H13 . . 119.7 ?
C13 C14 C9 . . 121.0(2) ?
C13 C14 H14 . . 119.5 ?
C9 C14 H14 . . 119.5 ?

loop_
_geom_bond_atom_site_label_1
_geom_bond_atom_site_label_2
_geom_bond_site_symmetry_2
_geom_bond_distance
_geom_bond_publ_flag
N1 C7 . 1.259(3) ?
N1 N2 . 1.378(2) ?
N2 C8 . 1.338(3) ?
N2 H2A . 0.892(10) ?
N3 O4 . 1.218(2) ?
N3 O3 . 1.221(2) ?
N3 C11 . 1.460(3) ?
O1 C3 . 1.354(3) ?
O1 H1 . 0.850(10) ?
O2 C8 . 1.221(2) ?
C1 C6 . 1.379(3) ?
C1 C2 . 1.383(3) ?
C1 C7 . 1.462(3) ?
C2 C3 . 1.379(3) ?
C2 H2 . 0.9300 ?
C3 C4 . 1.372(3) ?
C4 C5 . 1.382(3) ?
C4 H4 . 0.9300 ?
C5 C6 . 1.372(3) ?
C5 H5 . 0.9300 ?
C6 H6 . 0.9300 ?
C7 H7 . 0.9300 ?
C8 C9 . 1.495(3) ?
C9 C14 . 1.380(3) ?
C9 C10 . 1.386(3) ?
C10 C11 . 1.377(3) ?
C10 H10 . 0.9300 ?
C11 C12 . 1.374(3) ?
C12 C13 . 1.366(3) ?
C12 H12 . 0.9300 ?
C13 C14 . 1.372(3) ?
C13 H13 . 0.9300 ?
C14 H14 . 0.9300 ?

loop_
_geom_hbond_atom_site_label_D
_geom_hbond_atom_site_label_H
_geom_hbond_atom_site_label_A
_geom_hbond_site_symmetry_A
_geom_hbond_distance_DH
_geom_hbond_distance_HA
_geom_hbond_distance_DA
_geom_hbond_angle_DHA
O1 H1 N1 4_755 0.850(10) 2.58(3) 2.986(2) 111(2)
O1 H1 O2 4_755 0.850(10) 1.912(11) 2.758(2) 174(3)
N2 H2A O4 7_665 0.892(10) 2.471(11) 3.354(3) 171(2)

loop_
_cod_related_entry_id
_cod_related_entry_database
_cod_related_entry_code
1 ChemSpider 7834926
